data_1539329
loop_
_publ_author_name
'Teulon, P.'
'Roziere, J.'

_publ_section_title
;
 Synthesis and Crystal Structure of (H O2) (Ru (C O)3 Cl3) Sb Cl3
;
_journal_name_full 'Zeitschrift fuer Anorganische und Allgemeine Chemie'
_journal_page_first 219
_journal_page_last 224
_journal_volume 483
_journal_year 1981
_chemical_formula_sum 'C3 H5 Cl6 O5 Ru Sb'
_chemical_name_systematic '(H5 O2) (Ru (C O)3 Cl3) Sb Cl3'
_space_group_IT_number 2
_symmetry_space_group_name_Hall '-P 1'
_symmetry_space_group_name_H-M 'P -1'
_cell_angle_alpha 75.4
_cell_angle_beta 97.17
_cell_angle_gamma 104.64
_cell_formula_units_Z 2
_cell_length_a 7.129
_cell_length_b 10.129
_cell_length_c 10.997
_cell_volume 741.913
_citation_journal_id_ASTM ZAACAB
_cod_data_source_file Teulon_ZAACAB_1981_273.cif
_cod_data_source_block C3H5Cl6O5Ru1Sb1
_cod_original_cell_volume 741.9133
_cod_original_formula_sum 'C3 H5 Cl6 O5 Ru1 Sb1'
_cod_database_code 1539329

loop_
_symmetry_equiv_pos_as_xyz
x,y,z
-x,-y,-z

loop_
_atom_site_label
_atom_site_type_symbol
_atom_site_fract_x
_atom_site_fract_y
_atom_site_fract_z
_atom_site_occupancy
_atom_site_U_iso_or_equiv
O5 O-2 0.1383 0.5298 0.319 1 0.0
H2 H+1 0.159 0.65 0.624 1 0.0
Cl6 Cl-1 0.5212 0.1293 0.3506 1 0.0
O3 O-2 0.1063 0.3497 -0.0633 1 0.0
Cl3 Cl-1 0.4326 0.3269 0.5608 1 0.0
O4 O-2 0.1851 0.576 0.6239 1 0.0
Cl5 Cl-1 0.4585 0.4568 0.1949 1 0.0
O1 O-2 0.1914 -0.069 0.1156 1 0.0
Cl4 Cl-1 0.0734 0.1918 0.2938 1 0.0
H4 H+1 0.191 0.491 0.319 1 0.0
H1 H+1 0.181 0.542 0.707 1 0.0
O2 O-2 0.6897 0.2705 0.0179 1 0.0
C3 C+2 0.1897 0.3 0.0184 1 0.0
H5 H+1 0.043 0.519 0.645 1 0.0
Ru1 Ru+2 0.33745 0.22012 0.16308 1 0.0
C1 C+2 0.2431 0.0368 0.1348 1 0.0
C2 C+2 0.5579 0.2517 0.0691 1 0.0
Sb1 Sb+3 0.22656 0.09936 0.6041 1 0.0
Cl1 Cl-1 -0.053 0.1894 0.6014 1 0.0
Cl2 Cl-1 0.2995 0.0792 0.8228 1 0.0
H3 H+1 0.206 0.612 0.305 1 0.0
